data_9009724
loop_
_publ_author_name
'Kudoh, Y.'
'Takeuchi, Y.'

_publ_section_title
;
 Polytypism in xonotlite: (I) Structure of an A-1 polytype
;
_journal_name_full 'Mineralogical Journal'
_journal_page_first 349
_journal_page_last 373
_journal_paper_doi 10.2465/minerj.9.349
_journal_volume 9
_journal_year 1979
_chemical_compound_source 'Heguri, Chiba Prefecture, Japan'
_chemical_formula_sum 'Ca6 H2 O19 Si6'
_chemical_name_mineral Xonotlite
_space_group_IT_number 2
_symmetry_space_group_name_Hall '-P 1 (-x,-1/2*y+1/2*z,1/2*y+1/2*z)'
_symmetry_space_group_name_H-M 'A -1'
_cell_angle_alpha 89.99
_cell_angle_beta 90.36
_cell_angle_gamma 102.18
_cell_formula_units_Z 2
_cell_length_a 8.712
_cell_length_b 7.363
_cell_length_c 14.023
_cell_volume 879.259
_database_code_amcsd 0014421
_exptl_crystal_density_diffrn 2.701
_cod_original_formula_sum 'Ca6 Si6 O19 H2'
_cod_database_code 9009724

loop_
_space_group_symop_operation_xyz
x,y,z
x,1/2+y,1/2+z
-x,-y,-z
-x,1/2-y,1/2-z

loop_
_atom_site_aniso_label
_atom_site_aniso_U_11
_atom_site_aniso_U_22
_atom_site_aniso_U_33
_atom_site_aniso_U_12
_atom_site_aniso_U_13
_atom_site_aniso_U_23
Ca1 0.00478 0.00656 0.01096 0.00062 -0.00181 -0.00051
Ca2 0.01029 0.00787 0.01395 0.00342 0.00181 0.00256
Ca3 0.00735 0.00577 0.00996 0.00217 0.00000 0.00051
Si1 0.00808 0.00394 0.00797 0.00124 0.00000 0.00205
Si2 0.00698 0.00446 0.00797 0.00155 0.00000 0.00000
Si3 0.00478 0.00551 0.00797 0.00093 0.00060 -0.00051
O1 0.01176 0.02362 0.02690 0.00248 0.00363 -0.00153
O2 0.02241 0.01102 0.01395 0.00621 -0.00181 -0.00051
O3 0.01176 0.01076 0.01395 0.00279 0.00423 0.00000
O4 0.01176 0.01023 0.01395 0.00062 0.00000 0.00205
O5 0.01506 0.01260 0.01195 0.00652 0.00000 0.00205
O6 0.01653 0.01233 0.01096 0.00093 0.00121 -0.00205
O7 0.00551 0.01050 0.01893 0.00217 -0.00786 -0.00102
O8 0.01139 0.01470 0.00897 0.00062 0.00423 0.00205
O9 0.01029 0.00630 0.00199 0.00062 -0.00242 0.00051
O-H10 0.00918 0.01811 0.02291 0.00310 -0.00121 -0.00153

loop_
_atom_site_label
_atom_site_fract_x
_atom_site_fract_y
_atom_site_fract_z
_atom_site_U_iso_or_equiv
_atom_site_type_symbol
_atom_site_attached_hydrogens
Ca1 0.50460 0.00160 0.25230 0.00747 Ca 0
Ca2 0.13350 0.16450 0.16840 0.01064 Ca 0
Ca3 0.13850 0.65370 0.17070 0.00747 Ca 0
Si1 0.21180 0.21700 0.88410 0.00659 Si 0
Si2 0.21180 0.63890 0.88430 0.00659 Si 0
Si3 0.31820 0.95470 0.02810 0.00621 Si 0
O1 0.50000 0.00000 0.00000 0.02090 O 0
O2 0.21900 0.43030 0.92110 0.01532 O 0
O3 0.35120 0.71790 0.80960 0.01229 O 0
O4 0.34340 0.20590 0.80870 0.01216 O 0
O5 0.22970 0.11160 0.98600 0.01267 O 0
O6 0.22940 0.75380 0.98580 0.01355 O 0
O7 0.04240 0.63820 0.83260 0.01165 O 0
O8 0.04630 0.13390 0.83700 0.01191 O 0
O9 0.29880 0.95060 0.13900 0.00621 O 0
O-H10 0.29770 0.44810 0.13470 0.01672 O 1

loop_
_cod_changelog_entry_id
_cod_changelog_entry_author
_cod_changelog_entry_date
_cod_changelog_entry_text
1
;cod-tools version 3.8.0
Id: cif_guess_AMCSD_atom_types 9574 2023-05-10 09:00:05Z saulius
;
2023-05-10T18:52:07+03:00
;Derived atom types and hydrogen counts
from atom names that follow the AMCSD naming convention
(Wat == water, O-H == hydroxyl).
;
2
;cod-tools version 3.10.1
Id: cif_fix_AMCSD_aniso_labels 10200 2024-08-01 14:09:44Z saulius
;
2024-08-02T12:21:23+03:00
;Changed the following '_atom_site_aniso_label' values:
'OH10' -> 'O-H10'
;

loop_
_cod_related_entry_id
_cod_related_entry_database
_cod_related_entry_code
1 AMCSD 0014421
